data_1502588
loop_
_publ_author_name
'Yan, Xuzhou'
'Wei, Peifa'
'Zhang, Mingming'
'Chi, Xiaodong'
'Liu, Jiyong'
'Huang, Feihe'

_publ_section_title
;
 [2]Pseudorotaxanes based on the recognition of cryptands to vinylogous
 viologens.
;
_journal_issue 24
_journal_name_full 'Organic letters'
_journal_page_first 6370
_journal_page_last 6373
_journal_paper_doi 10.1021/ol202657s
_journal_volume 13
_journal_year 2011
_chemical_formula_moiety 'C37 H45 N O14, C14 H16 N2, C3 H6 O, 2(F6 P)'
_chemical_formula_sum 'C54 H67 F12 N3 O15 P2'
_chemical_formula_weight 1288.05
_chemical_name_systematic
; 
 ? 
;
_space_group_IT_number 14
_symmetry_cell_setting monoclinic
_symmetry_space_group_name_Hall '-P 2yn'
_symmetry_space_group_name_H-M 'P 1 21/n 1'
_atom_sites_solution_hydrogens geom
_atom_sites_solution_primary direct
_atom_sites_solution_secondary difmap
_audit_creation_method SHELXL-97
_cell_angle_alpha 90.00
_cell_angle_beta 89.9136(15)
_cell_angle_gamma 90.00
_cell_formula_units_Z 4
_cell_length_a 10.17908(16)
_cell_length_b 15.1636(2)
_cell_length_c 38.4029(7)
_cell_measurement_reflns_used 17171
_cell_measurement_temperature 293(2)
_cell_measurement_theta_max 66.9858
_cell_measurement_theta_min 2.9118
_cell_volume 5927.54(16)
_computing_cell_refinement
;
CrysAlisPro, Oxford Diffraction Ltd.,
Version 1.171.33.52 (release 06-11-2009 CrysAlis171 .NET)
(compiled Nov  6 2009,16:24:50)
;
_computing_data_collection
;
CrysAlisPro, Oxford Diffraction Ltd.,
Version 1.171.33.52 (release 06-11-2009 CrysAlis171 .NET)
(compiled Nov  6 2009,16:24:50)
;
_computing_data_reduction
;
CrysAlisPro, Oxford Diffraction Ltd.,
Version 1.171.33.52 (release 06-11-2009 CrysAlis171 .NET)
(compiled Nov  6 2009,16:24:50)
;
_computing_molecular_graphics
;
 OLEX2: a complete structure solution, refinement and analysis program.
 Dolomanov et al., J. Appl. Cryst. (2009). 42, 339-341
;
_computing_publication_material
;
 OLEX2: a complete structure solution, refinement and analysis program.
 Dolomanov et al., J. Appl. Cryst. (2009). 42, 339-341
;
_diffrn_ambient_temperature 293(2)
_diffrn_detector_area_resol_mean 10.3592
_diffrn_measured_fraction_theta_full 0.990
_diffrn_measured_fraction_theta_max 0.990
_diffrn_measurement_device_type 'Xcalibur, Atlas, Gemini ultra'
_diffrn_measurement_method '\w scans'
_diffrn_radiation_monochromator graphite
_diffrn_radiation_source 'fine-focus sealed tube'
_diffrn_radiation_type CuK\a
_diffrn_radiation_wavelength 1.54184
_diffrn_reflns_av_R_equivalents 0.0431
_diffrn_reflns_av_sigmaI/netI 0.0312
_diffrn_reflns_limit_h_max 11
_diffrn_reflns_limit_h_min -12
_diffrn_reflns_limit_k_max 18
_diffrn_reflns_limit_k_min -18
_diffrn_reflns_limit_l_max 45
_diffrn_reflns_limit_l_min -45
_diffrn_reflns_number 46683
_diffrn_reflns_theta_full 67.10
_diffrn_reflns_theta_max 67.10
_diffrn_reflns_theta_min 3.13
_exptl_absorpt_coefficient_mu 1.600
_exptl_absorpt_correction_T_max 0.681
_exptl_absorpt_correction_T_min 0.637
_exptl_absorpt_correction_type multi-scan
_exptl_absorpt_process_details
;
CrysAlisPro, Oxford Diffraction Ltd.,
Version 1.171.33.53 (release 17-11-2009 CrysAlis171 .NET)
(compiled Nov 17 2009,16:58:22)
Empirical absorption correction using spherical harmonics,
 implemented in SCALE3 ABSPACK scaling algorithm.
;
_exptl_crystal_colour yellow
_exptl_crystal_density_diffrn 1.443
_exptl_crystal_density_method 'not measured'
_exptl_crystal_description block
_exptl_crystal_F_000 2680
_exptl_crystal_size_max 0.32
_exptl_crystal_size_mid 0.26
_exptl_crystal_size_min 0.24
_refine_diff_density_max 1.436
_refine_diff_density_min -0.621
_refine_diff_density_rms 0.084
_refine_ls_extinction_method none
_refine_ls_goodness_of_fit_ref 1.029
_refine_ls_hydrogen_treatment constr
_refine_ls_matrix_type full
_refine_ls_number_parameters 769
_refine_ls_number_reflns 10486
_refine_ls_number_restraints 0
_refine_ls_restrained_S_all 1.029
_refine_ls_R_factor_all 0.0951
_refine_ls_R_factor_gt 0.0822
_refine_ls_shift/su_max 0.000
_refine_ls_shift/su_mean 0.000
_refine_ls_structure_factor_coef Fsqd
_refine_ls_weighting_details 'calc w=1/[\s^2^(Fo^2^)+(0.1334P)^2^+10.5109P] where P=(Fo^2^+2Fc^2^)/3'
_refine_ls_weighting_scheme calc
_refine_ls_wR_factor_gt 0.2282
_refine_ls_wR_factor_ref 0.2424
_reflns_number_gt 8573
_reflns_number_total 10486
_reflns_threshold_expression >2sigma(I)
_cod_data_source_file ol202657s_si_002.cif
_cod_data_source_block 100909_xz_03_cu
_cod_depositor_comments
;
The following automatic conversions were performed:

'_symmetry_cell_setting' value 'Monoclinic' changed to 'monoclinic'
according to /home/saulius/struct/CIF-dictionaries/cif_core.dic
dictionary named 'cif_core.dic' version 2.4.1 from 2010-06-29.

Automatic conversion script
Id: cif_fix_values 1715 2011-07-08 13:25:40Z adriana 

The following automatic conversions were performed:

'_exptl_absorpt_correction_type' value 'multi-scan'' was replaced
with the value 'multi-scan' as specified in the replacement file
'src/cod-tools/trunk/data/replacement-values/replacement_values.lst'.

Automatic conversion script
Id: cif_fix_values 5376 2017-05-30 11:51:03Z andrius 
;
_cod_original_sg_symbol_H-M 'P 21/n'
_cod_database_code 1502588

loop_
_symmetry_equiv_pos_as_xyz
'x, y, z'
'-x+1/2, y+1/2, -z+1/2'
'-x, -y, -z'
'x-1/2, -y-1/2, z-1/2'

loop_
_atom_site_label
_atom_site_type_symbol
_atom_site_fract_x
_atom_site_fract_y
_atom_site_fract_z
_atom_site_U_iso_or_equiv
_atom_site_adp_type
_atom_site_occupancy
_atom_site_symmetry_multiplicity
_atom_site_calc_flag
_atom_site_refinement_flags
P1 P 1.29808(12) 0.65776(8) 0.23307(3) 0.0549(3) Uani 1 1 d .
P2 P 1.00386(11) 0.62036(8) 0.05223(3) 0.0525(3) Uani 1 1 d .
F1 F 0.9864(3) 0.6698(2) 0.01593(8) 0.0752(9) Uani 1 1 d .
F2 F 1.0718(4) 0.5400(3) 0.03101(11) 0.0959(11) Uani 1 1 d .
F3 F 1.1448(3) 0.6600(3) 0.05652(9) 0.0860(10) Uani 1 1 d .
F4 F 0.9341(4) 0.6947(3) 0.07203(11) 0.1038(12) Uani 1 1 d .
F5 F 0.8650(3) 0.5729(2) 0.04655(8) 0.0741(8) Uani 1 1 d .
F6 F 1.0222(3) 0.5645(3) 0.08640(10) 0.1042(15) Uani 1 1 d .
F7 F 1.1603(3) 0.69639(19) 0.22059(9) 0.0730(8) Uani 1 1 d .
F8 F 1.2534(3) 0.56150(17) 0.22198(9) 0.0714(8) Uani 1 1 d .
F9 F 1.3439(3) 0.7540(2) 0.24538(8) 0.0769(9) Uani 1 1 d .
F10 F 1.4369(3) 0.6184(2) 0.24554(8) 0.0697(8) Uani 1 1 d .
F11 F 1.2375(3) 0.6415(2) 0.27087(8) 0.0766(9) Uani 1 1 d .
F12 F 1.3585(3) 0.6758(2) 0.19549(7) 0.0715(8) Uani 1 1 d .
O1 O 0.1414(3) 0.8488(2) 0.31763(9) 0.0582(8) Uani 1 1 d .
O2 O 0.3317(2) 0.82129(17) 0.34517(7) 0.0380(6) Uani 1 1 d .
O3 O 0.8363(3) 1.0027(2) 0.35549(8) 0.0530(7) Uani 1 1 d .
O4 O 0.9887(3) 1.0416(2) 0.41880(8) 0.0632(9) Uani 1 1 d .
O5 O 1.1259(3) 0.8980(2) 0.44685(10) 0.0694(10) Uani 1 1 d .
O6 O 1.0875(3) 0.75408(19) 0.49110(8) 0.0502(7) Uani 1 1 d .
O7 O 0.8376(3) 0.66936(19) 0.50281(8) 0.0483(7) Uani 1 1 d .
O8 O 0.3282(2) 0.62947(17) 0.43934(6) 0.0363(6) Uani 1 1 d .
O9 O 0.1554(3) 0.5405(2) 0.44926(8) 0.0554(8) Uani 1 1 d .
O10 O 0.7807(3) 0.77222(17) 0.27760(8) 0.0439(6) Uani 1 1 d .
O11 O 0.8595(3) 0.59755(16) 0.26184(7) 0.0386(6) Uani 1 1 d .
O12 O 0.9235(2) 0.42889(17) 0.29053(7) 0.0391(6) Uani 1 1 d .
O13 O 0.8312(3) 0.37633(17) 0.35767(7) 0.0456(6) Uani 1 1 d .
O14 O 0.7558(3) 0.4391(2) 0.42285(7) 0.0492(7) Uani 1 1 d .
O15 O 1.1696(6) 0.9319(4) 0.11305(17) 0.1178(18) Uani 1 1 d .
N1 N 0.2122(3) 0.69313(19) 0.38204(7) 0.0306(6) Uani 1 1 d .
N2 N 0.4740(3) 0.4510(2) 0.28554(9) 0.0449(8) Uani 1 1 d .
N3 N 0.7577(3) 0.8538(2) 0.45273(9) 0.0455(8) Uani 1 1 d .
C1 C 0.1607(3) 0.6211(2) 0.39665(9) 0.0332(7) Uani 1 1 d .
C2 C 0.0598(4) 0.5717(3) 0.38189(10) 0.0392(8) Uani 1 1 d .
H2 H 0.0275 0.5216 0.3930 0.047 Uiso 1 1 calc R
C3 C 0.0090(3) 0.5989(3) 0.35044(11) 0.0418(9) Uani 1 1 d .
H3 H -0.0562 0.5662 0.3395 0.050 Uiso 1 1 calc R
C3AA C 0.3850(4) 0.6070(3) 0.47332(9) 0.0409(8) Uani 1 1 d .
H3AA H 0.3412 0.5555 0.4828 0.049 Uiso 1 1 calc R
H3AB H 0.3729 0.6556 0.4894 0.049 Uiso 1 1 calc R
C4 C 0.0559(4) 0.6750(3) 0.33546(10) 0.0410(9) Uani 1 1 d .
H4 H 0.0208 0.6960 0.3147 0.049 Uiso 1 1 calc R
C5 C 0.1575(3) 0.7200(2) 0.35216(9) 0.0344(7) Uani 1 1 d .
C6 C 0.3851(4) 0.9032(3) 0.33113(12) 0.0467(10) Uani 1 1 d .
H6B H 0.3642 0.9518 0.3466 0.056 Uiso 1 1 calc R
H6A H 0.3465 0.9153 0.3086 0.056 Uiso 1 1 calc R
C7 C 0.5316(4) 0.8942(2) 0.32764(10) 0.0390(8) Uani 1 1 d .
C8 C 0.5829(4) 0.8324(2) 0.30466(10) 0.0363(8) Uani 1 1 d .
H8 H 0.5277 0.7942 0.2926 0.044 Uiso 1 1 calc R
C9 C 0.7181(4) 0.8287(2) 0.29995(10) 0.0365(8) Uani 1 1 d .
C10 C 0.8016(4) 0.8857(3) 0.31763(10) 0.0402(8) Uani 1 1 d .
H10 H 0.8920 0.8828 0.3144 0.048 Uiso 1 1 calc R
C11 C 0.7474(4) 0.9469(3) 0.34011(10) 0.0405(8) Uani 1 1 d .
C12 C 0.6126(4) 0.9515(3) 0.34573(10) 0.0409(8) Uani 1 1 d .
H12 H 0.5775 0.9921 0.3613 0.049 Uiso 1 1 calc R
C13 C 0.7911(5) 1.0564(3) 0.38353(12) 0.0533(11) Uani 1 1 d .
H13A H 0.7463 1.0206 0.4008 0.064 Uiso 1 1 calc R
H13B H 0.7304 1.1008 0.3750 0.064 Uiso 1 1 calc R
C14 C 0.9097(5) 1.0996(3) 0.39925(12) 0.0594(12) Uani 1 1 d .
H14A H 0.9625 1.1250 0.3807 0.071 Uiso 1 1 calc R
H14B H 0.8811 1.1475 0.4142 0.071 Uiso 1 1 calc R
C15 C 1.0710(6) 0.9832(4) 0.39832(14) 0.0750(15) Uani 1 1 d .
H15B H 1.1064 1.0150 0.3785 0.090 Uiso 1 1 calc R
H15A H 1.0187 0.9345 0.3896 0.090 Uiso 1 1 calc R
C16 C 1.1783(5) 0.9492(4) 0.41954(14) 0.0652(13) Uani 1 1 d .
H16A H 1.2364 0.9134 0.4053 0.078 Uiso 1 1 calc R
H16B H 1.2288 0.9978 0.4290 0.078 Uiso 1 1 calc R
C17 C 1.2279(5) 0.8595(3) 0.46707(15) 0.0617(12) Uani 1 1 d .
H17B H 1.2939 0.9037 0.4724 0.074 Uiso 1 1 calc R
H17A H 1.2698 0.8126 0.4540 0.074 Uiso 1 1 calc R
C18 C 1.1731(5) 0.8244(3) 0.49916(14) 0.0599(12) Uani 1 1 d .
H18B H 1.2432 0.8037 0.5141 0.072 Uiso 1 1 calc R
H18A H 1.1253 0.8703 0.5114 0.072 Uiso 1 1 calc R
C19 C 1.0496(5) 0.7103(3) 0.52191(13) 0.0587(12) Uani 1 1 d .
H19A H 1.0022 0.7504 0.5371 0.070 Uiso 1 1 calc R
H19B H 1.1264 0.6889 0.5342 0.070 Uiso 1 1 calc R
C20 C 0.9638(5) 0.6352(3) 0.51184(14) 0.0589(12) Uani 1 1 d .
H20A H 1.0015 0.6041 0.4922 0.071 Uiso 1 1 calc R
H20B H 0.9557 0.5941 0.5311 0.071 Uiso 1 1 calc R
C21 C 0.7526(4) 0.6165(2) 0.48439(9) 0.0376(8) Uani 1 1 d .
C22 C 0.6194(4) 0.6361(2) 0.48765(9) 0.0357(8) Uani 1 1 d .
H22 H 0.5919 0.6811 0.5025 0.043 Uiso 1 1 calc R
C23 C 0.5286(3) 0.5884(2) 0.46876(9) 0.0341(7) Uani 1 1 d .
C24 C 0.5695(4) 0.5206(2) 0.44667(9) 0.0362(8) Uani 1 1 d .
H24 H 0.5083 0.4879 0.4342 0.043 Uiso 1 1 calc R
C25 C 0.7017(4) 0.5027(2) 0.44361(9) 0.0382(8) Uani 1 1 d .
C26 C 0.7946(4) 0.5503(3) 0.46259(10) 0.0393(8) Uani 1 1 d .
H26 H 0.8836 0.5374 0.4605 0.047 Uiso 1 1 calc R
C27 C 0.2083(3) 0.8030(3) 0.33632(9) 0.0380(8) Uani 1 1 d .
C28 C 0.2145(4) 0.5916(2) 0.43127(10) 0.0369(8) Uani 1 1 d .
C29 C 0.6992(4) 0.7118(2) 0.25904(11) 0.0405(8) Uani 1 1 d .
H29A H 0.6409 0.7436 0.2435 0.049 Uiso 1 1 calc R
H29B H 0.6461 0.6779 0.2752 0.049 Uiso 1 1 calc R
C30 C 0.7867(4) 0.6518(3) 0.23862(10) 0.0423(9) Uani 1 1 d .
H30A H 0.7343 0.6152 0.2233 0.051 Uiso 1 1 calc R
H30B H 0.8465 0.6864 0.2244 0.051 Uiso 1 1 calc R
C31 C 0.9300(4) 0.5314(2) 0.24324(10) 0.0382(8) Uani 1 1 d .
H31B H 0.9879 0.5589 0.2263 0.046 Uiso 1 1 calc R
H31A H 0.8690 0.4937 0.2308 0.046 Uiso 1 1 calc R
C32 C 1.0091(3) 0.4775(2) 0.26840(10) 0.0379(8) Uani 1 1 d .
H32A H 1.0656 0.4373 0.2557 0.045 Uiso 1 1 calc R
H32B H 1.0642 0.5160 0.2823 0.045 Uiso 1 1 calc R
C33 C 0.9956(4) 0.3740(3) 0.31357(11) 0.0473(9) Uani 1 1 d .
H33B H 1.0498 0.4099 0.3287 0.057 Uiso 1 1 calc R
H33A H 1.0528 0.3353 0.3003 0.057 Uiso 1 1 calc R
C34 C 0.9027(5) 0.3204(3) 0.33489(12) 0.0503(10) Uani 1 1 d .
H34A H 0.8424 0.2892 0.3197 0.060 Uiso 1 1 calc R
H34B H 0.9511 0.2771 0.3483 0.060 Uiso 1 1 calc R
C35 C 0.7490(5) 0.3270(3) 0.38031(12) 0.0528(10) Uani 1 1 d .
H35B H 0.8023 0.2905 0.3955 0.063 Uiso 1 1 calc R
H35A H 0.6923 0.2887 0.3668 0.063 Uiso 1 1 calc R
C36 C 0.6672(4) 0.3892(3) 0.40173(11) 0.0472(9) Uani 1 1 d .
H36A H 0.6173 0.4282 0.3867 0.057 Uiso 1 1 calc R
H36B H 0.6063 0.3565 0.4163 0.057 Uiso 1 1 calc R
C37 C 1.1367(8) 0.7929(6) 0.13948(18) 0.109(3) Uani 1 1 d .
H37A H 1.1016 0.7447 0.1262 0.163 Uiso 1 1 calc R
H37B H 1.0663 0.8237 0.1509 0.163 Uiso 1 1 calc R
H37C H 1.1966 0.7707 0.1566 0.163 Uiso 1 1 calc R
C38 C 1.2050(6) 0.8523(5) 0.11657(18) 0.0829(17) Uani 1 1 d .
C39 C 1.3130(7) 0.8192(6) 0.0951(2) 0.103(2) Uani 1 1 d .
H39B H 1.3439 0.7642 0.1044 0.155 Uiso 1 1 calc R
H39C H 1.3834 0.8613 0.0950 0.155 Uiso 1 1 calc R
H39A H 1.2827 0.8103 0.0717 0.155 Uiso 1 1 calc R
C40 C 0.4225(6) 0.3948(4) 0.25777(16) 0.0783(17) Uani 1 1 d .
H40A H 0.3953 0.4309 0.2385 0.117 Uiso 1 1 calc R
H40C H 0.3487 0.3619 0.2664 0.117 Uiso 1 1 calc R
H40B H 0.4898 0.3548 0.2502 0.117 Uiso 1 1 calc R
C41 C 0.6023(4) 0.4587(3) 0.29095(11) 0.0489(10) Uani 1 1 d .
H41 H 0.6602 0.4255 0.2775 0.059 Uiso 1 1 calc R
C42 C 0.6502(4) 0.5130(3) 0.31519(12) 0.0539(11) Uani 1 1 d .
H42 H 0.7406 0.5156 0.3185 0.065 Uiso 1 1 calc R
C43 C 0.5698(5) 0.5654(3) 0.33543(11) 0.0516(10) Uani 1 1 d .
C44 C 0.4364(5) 0.5558(4) 0.32999(12) 0.0644(13) Uani 1 1 d .
H44 H 0.3771 0.5882 0.3433 0.077 Uiso 1 1 calc R
C45 C 0.3913(4) 0.4987(4) 0.30502(14) 0.0617(13) Uani 1 1 d .
H45 H 0.3013 0.4929 0.3016 0.074 Uiso 1 1 calc R
C48 C 0.6523(5) 0.7444(3) 0.40280(11) 0.0530(11) Uani 1 1 d .
C49 C 0.7860(5) 0.7444(3) 0.41021(12) 0.0582(12) Uani 1 1 d .
H49 H 0.8416 0.7069 0.3980 0.070 Uiso 1 1 calc R
C50 C 0.8368(4) 0.7985(3) 0.43508(11) 0.0520(10) Uani 1 1 d .
H50 H 0.9263 0.7971 0.4399 0.062 Uiso 1 1 calc R
C51 C 0.6292(5) 0.8565(3) 0.44552(12) 0.0531(11) Uani 1 1 d .
H51 H 0.5760 0.8960 0.4575 0.064 Uiso 1 1 calc R
C52 C 0.5749(4) 0.8037(3) 0.42152(13) 0.0568(12) Uani 1 1 d .
H52 H 0.4850 0.8067 0.4173 0.068 Uiso 1 1 calc R
C53 C 0.8148(5) 0.9081(3) 0.48077(13) 0.0620(12) Uani 1 1 d .
H53B H 0.8325 0.8716 0.5006 0.093 Uiso 1 1 calc R
H53C H 0.7538 0.9536 0.4872 0.093 Uiso 1 1 calc R
H53A H 0.8951 0.9344 0.4727 0.093 Uiso 1 1 calc R
C47 C 0.5811(5) 0.6860(3) 0.37795(13) 0.0597(11) Uiso 1 1 d .
H47 H 0.4912 0.6937 0.3750 0.072 Uiso 1 1 calc R
C46 C 0.6392(5) 0.6261(4) 0.36076(14) 0.0643(12) Uiso 1 1 d .
H46 H 0.7292 0.6190 0.3639 0.077 Uiso 1 1 calc R

loop_
_atom_site_aniso_label
_atom_site_aniso_U_11
_atom_site_aniso_U_22
_atom_site_aniso_U_33
_atom_site_aniso_U_23
_atom_site_aniso_U_13
_atom_site_aniso_U_12
P1 0.0625(7) 0.0421(6) 0.0602(7) 0.0042(5) 0.0073(5) -0.0199(5)
P2 0.0475(6) 0.0520(6) 0.0579(7) 0.0139(5) 0.0046(5) -0.0016(5)
F1 0.0720(18) 0.084(2) 0.0700(18) 0.0273(16) -0.0049(14) -0.0227(16)
F2 0.088(2) 0.080(2) 0.120(3) -0.005(2) 0.023(2) 0.0088(19)
F3 0.0601(18) 0.109(3) 0.089(2) 0.016(2) -0.0064(16) -0.0254(18)
F4 0.112(3) 0.090(3) 0.109(3) -0.031(2) 0.001(2) 0.026(2)
F5 0.0660(17) 0.083(2) 0.0733(18) 0.0224(16) -0.0020(14) -0.0221(15)
F6 0.0570(17) 0.161(4) 0.094(2) 0.075(3) 0.0094(16) 0.016(2)
F7 0.080(2) 0.0504(15) 0.089(2) 0.0051(14) -0.0011(16) -0.0014(14)
F8 0.0580(16) 0.0425(14) 0.114(2) -0.0054(15) -0.0022(15) -0.0140(12)
F9 0.096(2) 0.0586(17) 0.0756(19) -0.0112(14) 0.0170(16) -0.0346(16)
F10 0.0538(15) 0.0774(19) 0.0779(19) 0.0117(15) 0.0042(13) -0.0218(14)
F11 0.0735(19) 0.084(2) 0.0727(19) 0.0164(16) 0.0225(15) -0.0164(16)
F12 0.096(2) 0.0612(17) 0.0577(16) 0.0027(13) 0.0150(15) -0.0123(15)
O1 0.0500(17) 0.0599(19) 0.0649(19) 0.0211(15) -0.0211(14) 0.0057(14)
O2 0.0324(12) 0.0405(14) 0.0412(13) 0.0128(11) 0.0003(10) 0.0048(10)
O3 0.0488(16) 0.0599(18) 0.0503(16) -0.0190(14) -0.0005(13) -0.0007(14)
O4 0.0627(19) 0.074(2) 0.0525(18) 0.0064(16) -0.0066(15) 0.0195(17)
O5 0.060(2) 0.067(2) 0.081(2) 0.0223(18) 0.0180(17) 0.0097(17)
O6 0.0482(16) 0.0418(15) 0.0607(18) 0.0029(13) -0.0129(13) -0.0109(12)
O7 0.0425(15) 0.0453(15) 0.0571(17) 0.0013(13) -0.0060(12) -0.0060(12)
O8 0.0316(12) 0.0435(14) 0.0338(12) 0.0103(10) -0.0005(10) 0.0009(10)
O9 0.0594(18) 0.0547(17) 0.0522(17) 0.0150(14) -0.0001(14) -0.0161(15)
O10 0.0356(13) 0.0368(13) 0.0595(16) -0.0138(12) 0.0004(12) 0.0031(11)
O11 0.0423(14) 0.0342(13) 0.0392(13) -0.0090(10) -0.0026(11) 0.0090(11)
O12 0.0345(13) 0.0386(13) 0.0441(14) -0.0048(11) 0.0024(10) 0.0037(10)
O13 0.0578(17) 0.0344(14) 0.0448(15) -0.0050(11) 0.0076(12) 0.0062(12)
O14 0.0495(16) 0.0533(17) 0.0448(15) -0.0125(13) -0.0042(12) 0.0160(13)
O15 0.128(4) 0.091(4) 0.134(5) -0.024(3) 0.024(4) -0.003(3)
N1 0.0258(13) 0.0333(15) 0.0325(14) -0.0004(12) 0.0020(11) 0.0041(11)
N2 0.0370(17) 0.0482(19) 0.0496(19) 0.0102(15) -0.0094(14) -0.0030(14)
N3 0.0506(19) 0.0386(17) 0.0472(18) 0.0001(14) 0.0119(15) 0.0092(15)
C1 0.0286(16) 0.0356(18) 0.0356(18) -0.0034(14) 0.0036(13) 0.0052(14)
C2 0.0329(18) 0.0365(19) 0.048(2) -0.0078(16) 0.0060(15) -0.0010(15)
C3 0.0248(17) 0.048(2) 0.052(2) -0.0193(18) -0.0014(15) 0.0028(15)
C3AA 0.0379(19) 0.052(2) 0.0327(18) 0.0081(16) 0.0001(15) 0.0057(17)
C4 0.0317(18) 0.053(2) 0.0383(19) -0.0099(17) -0.0051(14) 0.0119(17)
C5 0.0269(16) 0.043(2) 0.0331(17) -0.0042(15) -0.0031(13) 0.0080(14)
C6 0.041(2) 0.041(2) 0.057(2) 0.0192(18) 0.0113(17) 0.0081(17)
C7 0.042(2) 0.0341(18) 0.0406(19) 0.0162(15) 0.0067(15) 0.0065(15)
C8 0.0361(18) 0.0293(17) 0.0434(19) 0.0096(15) 0.0009(15) 0.0034(14)
C9 0.0393(19) 0.0291(17) 0.0410(19) 0.0006(14) 0.0014(15) 0.0054(14)
C10 0.0356(19) 0.041(2) 0.045(2) -0.0025(16) -0.0035(15) 0.0052(15)
C11 0.044(2) 0.041(2) 0.0366(19) -0.0006(16) -0.0019(15) 0.0049(16)
C12 0.047(2) 0.039(2) 0.0369(19) 0.0037(15) 0.0069(16) 0.0103(17)
C13 0.064(3) 0.049(2) 0.047(2) -0.0091(19) -0.006(2) 0.014(2)
C14 0.076(3) 0.053(3) 0.049(2) -0.008(2) -0.017(2) 0.013(2)
C15 0.082(4) 0.093(4) 0.050(3) 0.010(3) 0.007(2) 0.011(3)
C16 0.061(3) 0.066(3) 0.068(3) 0.006(2) 0.011(2) -0.001(2)
C17 0.048(2) 0.052(3) 0.084(3) -0.002(2) -0.002(2) 0.005(2)
C18 0.051(2) 0.051(3) 0.078(3) 0.000(2) -0.012(2) -0.010(2)
C19 0.060(3) 0.059(3) 0.057(3) 0.011(2) -0.020(2) -0.007(2)
C20 0.050(2) 0.056(3) 0.071(3) 0.014(2) -0.013(2) -0.006(2)
C21 0.042(2) 0.0334(18) 0.0373(18) 0.0072(15) -0.0015(15) -0.0004(15)
C22 0.0415(19) 0.0337(18) 0.0321(17) 0.0042(14) 0.0041(14) 0.0047(15)
C23 0.0363(18) 0.0370(18) 0.0290(16) 0.0110(14) 0.0021(14) 0.0042(15)
C24 0.0407(19) 0.0363(18) 0.0314(17) 0.0081(14) -0.0019(14) 0.0022(15)
C25 0.045(2) 0.0379(19) 0.0320(17) 0.0050(15) 0.0011(15) 0.0112(16)
C26 0.0342(18) 0.044(2) 0.0391(19) 0.0075(16) 0.0022(15) 0.0060(16)
C27 0.0337(18) 0.048(2) 0.0326(17) 0.0029(15) -0.0055(14) 0.0079(16)
C28 0.0366(18) 0.0355(18) 0.0386(19) 0.0018(15) 0.0046(15) -0.0006(15)
C29 0.041(2) 0.0320(18) 0.049(2) -0.0010(16) -0.0039(16) 0.0020(15)
C30 0.050(2) 0.0351(19) 0.042(2) -0.0033(16) -0.0069(16) 0.0030(16)
C31 0.0394(19) 0.0343(18) 0.0408(19) -0.0102(15) 0.0024(15) 0.0014(15)
C32 0.0323(17) 0.0370(19) 0.044(2) -0.0093(16) 0.0058(15) 0.0031(15)
C33 0.050(2) 0.036(2) 0.057(2) -0.0059(18) 0.0032(18) 0.0134(17)
C34 0.065(3) 0.0330(19) 0.053(2) -0.0070(17) 0.007(2) 0.0105(19)
C35 0.073(3) 0.036(2) 0.049(2) -0.0024(18) 0.008(2) 0.003(2)
C36 0.059(2) 0.040(2) 0.043(2) -0.0015(17) 0.0056(18) 0.0009(18)
C37 0.127(6) 0.133(6) 0.067(4) 0.024(4) -0.039(4) -0.032(5)
C38 0.073(4) 0.091(5) 0.084(4) -0.024(4) -0.013(3) -0.007(3)
C39 0.092(5) 0.107(5) 0.112(5) -0.042(5) 0.002(4) -0.002(4)
C40 0.095(4) 0.054(3) 0.086(4) -0.004(3) -0.041(3) -0.005(3)
C41 0.0322(19) 0.063(3) 0.051(2) 0.007(2) 0.0024(17) 0.0066(18)
C42 0.033(2) 0.073(3) 0.056(2) 0.003(2) -0.0091(18) -0.006(2)
C43 0.063(3) 0.058(3) 0.035(2) 0.0107(18) -0.0063(18) -0.005(2)
C44 0.066(3) 0.080(3) 0.046(2) 0.008(2) 0.016(2) 0.027(3)
C45 0.0258(19) 0.088(4) 0.071(3) 0.014(3) 0.0013(19) 0.002(2)
C48 0.068(3) 0.047(2) 0.044(2) 0.0179(19) -0.017(2) -0.003(2)
C49 0.071(3) 0.058(3) 0.045(2) -0.009(2) 0.002(2) 0.028(2)
C50 0.047(2) 0.062(3) 0.046(2) -0.006(2) 0.0032(18) 0.016(2)
C51 0.053(2) 0.052(2) 0.054(2) 0.011(2) 0.014(2) 0.016(2)
C52 0.044(2) 0.064(3) 0.062(3) 0.021(2) 0.004(2) 0.010(2)
C53 0.078(3) 0.052(3) 0.056(3) -0.012(2) 0.011(2) 0.003(2)

loop_
_atom_type_symbol
_atom_type_description
_atom_type_scat_dispersion_real
_atom_type_scat_dispersion_imag
_atom_type_scat_source
C C 0.0181 0.0091 'International Tables Vol C Tables 4.2.6.8 and 6.1.1.4'
H H 0.0000 0.0000 'International Tables Vol C Tables 4.2.6.8 and 6.1.1.4'
F F 0.0727 0.0534 'International Tables Vol C Tables 4.2.6.8 and 6.1.1.4'
N N 0.0311 0.0180 'International Tables Vol C Tables 4.2.6.8 and 6.1.1.4'
O O 0.0492 0.0322 'International Tables Vol C Tables 4.2.6.8 and 6.1.1.4'
P P 0.2955 0.4335 'International Tables Vol C Tables 4.2.6.8 and 6.1.1.4'

loop_
_geom_angle_atom_site_label_1
_geom_angle_atom_site_label_2
_geom_angle_atom_site_label_3
_geom_angle
F8 P1 F12 91.45(18)
F8 P1 F7 90.27(16)
F12 P1 F7 90.19(18)
F8 P1 F11 89.52(18)
F12 P1 F11 178.99(19)
F7 P1 F11 89.50(18)
F8 P1 F9 178.4(2)
F12 P1 F9 89.91(16)
F7 P1 F9 90.61(18)
F11 P1 F9 89.13(18)
F8 P1 F10 89.46(17)
F12 P1 F10 89.73(17)
F7 P1 F10 179.7(2)
F11 P1 F10 90.58(17)
F9 P1 F10 89.66(18)
F4 P2 F3 95.1(2)
F4 P2 F6 92.2(3)
F3 P2 F6 90.5(2)
F4 P2 F1 92.1(2)
F3 P2 F1 90.86(17)
F6 P2 F1 175.4(3)
F4 P2 F5 89.4(2)
F3 P2 F5 175.4(2)
F6 P2 F5 88.68(19)
F1 P2 F5 89.59(16)
F4 P2 F2 177.7(2)
F3 P2 F2 87.2(2)
F6 P2 F2 87.9(2)
F1 P2 F2 87.8(2)
F5 P2 F2 88.2(2)
C27 O2 C6 115.8(3)
C11 O3 C13 117.7(3)
C14 O4 C15 114.9(4)
C16 O5 C17 110.9(4)
C19 O6 C18 109.9(4)
C21 O7 C20 118.7(3)
C28 O8 C3AA 116.8(3)
C9 O10 C29 116.3(3)
C30 O11 C31 110.8(3)
C33 O12 C32 111.1(3)
C34 O13 C35 111.4(3)
C25 O14 C36 116.7(3)
C1 N1 C5 116.5(3)
C41 N2 C45 118.9(4)
C41 N2 C40 121.2(4)
C45 N2 C40 119.8(4)
C51 N3 C50 119.9(4)
C51 N3 C53 121.4(4)
C50 N3 C53 118.7(4)
N1 C1 C2 123.9(3)
N1 C1 C28 118.1(3)
C2 C1 C28 118.0(3)
C3 C2 C1 118.3(4)
C3 C2 H2 120.9
C1 C2 H2 120.9
C4 C3 C2 119.2(3)
C4 C3 H3 120.4
C2 C3 H3 120.4
O8 C3AA C23 109.0(3)
O8 C3AA H3AA 109.9
C23 C3AA H3AA 109.9
O8 C3AA H3AB 109.9
C23 C3AA H3AB 109.9
H3AA C3AA H3AB 108.3
C3 C4 C5 118.4(3)
C3 C4 H4 120.8
C5 C4 H4 120.8
N1 C5 C4 123.6(4)
N1 C5 C27 117.5(3)
C4 C5 C27 118.8(3)
O2 C6 C7 109.0(3)
O2 C6 H6B 109.9
C7 C6 H6B 109.9
O2 C6 H6A 109.9
C7 C6 H6A 109.9
H6B C6 H6A 108.3
C12 C7 C8 121.2(3)
C12 C7 C6 119.3(4)
C8 C7 C6 119.3(4)
C7 C8 C9 118.8(4)
C7 C8 H8 120.6
C9 C8 H8 120.6
O10 C9 C8 124.6(3)
O10 C9 C10 114.2(3)
C8 C9 C10 121.2(3)
C11 C10 C9 118.6(4)
C11 C10 H10 120.7
C9 C10 H10 120.7
O3 C11 C10 114.8(3)
O3 C11 C12 123.6(3)
C10 C11 C12 121.5(4)
C7 C12 C11 118.6(4)
C7 C12 H12 120.7
C11 C12 H12 120.7
O3 C13 C14 107.1(4)
O3 C13 H13A 110.3
C14 C13 H13A 110.3
O3 C13 H13B 110.3
C14 C13 H13B 110.3
H13A C13 H13B 108.5
O4 C14 C13 113.7(4)
O4 C14 H14A 108.8
C13 C14 H14A 108.8
O4 C14 H14B 108.8
C13 C14 H14B 108.8
H14A C14 H14B 107.7
O4 C15 C16 110.2(4)
O4 C15 H15B 109.6
C16 C15 H15B 109.6
O4 C15 H15A 109.6
C16 C15 H15A 109.6
H15B C15 H15A 108.1
O5 C16 C15 109.1(4)
O5 C16 H16A 109.9
C15 C16 H16A 109.9
O5 C16 H16B 109.9
C15 C16 H16B 109.9
H16A C16 H16B 108.3
O5 C17 C18 109.5(4)
O5 C17 H17B 109.8
C18 C17 H17B 109.8
O5 C17 H17A 109.8
C18 C17 H17A 109.8
H17B C17 H17A 108.2
O6 C18 C17 109.1(4)
O6 C18 H18B 109.9
C17 C18 H18B 109.9
O6 C18 H18A 109.9
C17 C18 H18A 109.9
H18B C18 H18A 108.3
O6 C19 C20 107.6(4)
O6 C19 H19A 110.2
C20 C19 H19A 110.2
O6 C19 H19B 110.2
C20 C19 H19B 110.2
H19A C19 H19B 108.5
O7 C20 C19 108.3(4)
O7 C20 H20A 110.0
C19 C20 H20A 110.0
O7 C20 H20B 110.0
C19 C20 H20B 110.0
H20A C20 H20B 108.4
C26 C21 O7 122.9(3)
C26 C21 C22 120.8(4)
O7 C21 C22 116.2(3)
C23 C22 C21 119.5(3)
C23 C22 H22 120.2
C21 C22 H22 120.2
C22 C23 C24 120.4(3)
C22 C23 C3AA 119.6(3)
C24 C23 C3AA 120.0(3)
C25 C24 C23 119.1(3)
C25 C24 H24 120.4
C23 C24 H24 120.4
O14 C25 C24 125.5(4)
O14 C25 C26 113.4(3)
C24 C25 C26 121.1(3)
C21 C26 C25 119.0(3)
C21 C26 H26 120.5
C25 C26 H26 120.5
O1 C27 O2 124.4(4)
O1 C27 C5 122.1(3)
O2 C27 C5 113.5(3)
O9 C28 O8 125.5(3)
O9 C28 C1 121.2(3)
O8 C28 C1 113.3(3)
O10 C29 C30 107.8(3)
O10 C29 H29A 110.1
C30 C29 H29A 110.1
O10 C29 H29B 110.1
C30 C29 H29B 110.1
H29A C29 H29B 108.5
O11 C30 C29 109.5(3)
O11 C30 H30A 109.8
C29 C30 H30A 109.8
O11 C30 H30B 109.8
C29 C30 H30B 109.8
H30A C30 H30B 108.2
O11 C31 C32 109.3(3)
O11 C31 H31B 109.8
C32 C31 H31B 109.8
O11 C31 H31A 109.8
C32 C31 H31A 109.8
H31B C31 H31A 108.3
O12 C32 C31 109.8(3)
O12 C32 H32A 109.7
C31 C32 H32A 109.7
O12 C32 H32B 109.7
C31 C32 H32B 109.7
H32A C32 H32B 108.2
O12 C33 C34 109.5(3)
O12 C33 H33B 109.8
C34 C33 H33B 109.8
O12 C33 H33A 109.8
C34 C33 H33A 109.8
H33B C33 H33A 108.2
O13 C34 C33 109.7(3)
O13 C34 H34A 109.7
C33 C34 H34A 109.7
O13 C34 H34B 109.7
C33 C34 H34B 109.7
H34A C34 H34B 108.2
O13 C35 C36 109.3(3)
O13 C35 H35B 109.8
C36 C35 H35B 109.8
O13 C35 H35A 109.8
C36 C35 H35A 109.8
H35B C35 H35A 108.3
O14 C36 C35 107.0(4)
O14 C36 H36A 110.3
C35 C36 H36A 110.3
O14 C36 H36B 110.3
C35 C36 H36B 110.3
H36A C36 H36B 108.6
C38 C37 H37A 109.5
C38 C37 H37B 109.5
H37A C37 H37B 109.5
C38 C37 H37C 109.5
H37A C37 H37C 109.5
H37B C37 H37C 109.5
O15 C38 C37 121.7(7)
O15 C38 C39 118.7(7)
C37 C38 C39 119.5(7)
C38 C39 H39B 109.5
C38 C39 H39C 109.5
H39B C39 H39C 109.5
C38 C39 H39A 109.5
H39B C39 H39A 109.5
H39C C39 H39A 109.5
N2 C40 H40A 109.5
N2 C40 H40C 109.5
H40A C40 H40C 109.5
N2 C40 H40B 109.5
H40A C40 H40B 109.5
H40C C40 H40B 109.5
N2 C41 C42 121.5(4)
N2 C41 H41 119.2
C42 C41 H41 119.2
C41 C42 C43 122.0(4)
C41 C42 H42 119.0
C43 C42 H42 119.0
C42 C43 C44 115.9(4)
C42 C43 C46 115.7(4)
C44 C43 C46 128.4(5)
C45 C44 C43 120.1(4)
C45 C44 H44 119.9
C43 C44 H44 119.9
N2 C45 C44 121.4(4)
N2 C45 H45 119.3
C44 C45 H45 119.3
C49 C48 C52 116.5(4)
C49 C48 C47 127.4(5)
C52 C48 C47 116.0(4)
C50 C49 C48 121.1(4)
C50 C49 H49 119.4
C48 C49 H49 119.4
N3 C50 C49 120.1(4)
N3 C50 H50 120.0
C49 C50 H50 120.0
N3 C51 C52 121.9(4)
N3 C51 H51 119.0
C52 C51 H51 119.0
C51 C52 C48 120.4(4)
C51 C52 H52 119.8
C48 C52 H52 119.8
N3 C53 H53B 109.5
N3 C53 H53C 109.5
H53B C53 H53C 109.5
N3 C53 H53A 109.5
H53B C53 H53A 109.5
H53C C53 H53A 109.5
C46 C47 C48 122.1(5)
C46 C47 H47 118.9
C48 C47 H47 118.9
C47 C46 C43 123.5(5)
C47 C46 H46 118.3
C43 C46 H46 118.3

loop_
_geom_bond_atom_site_label_1
_geom_bond_atom_site_label_2
_geom_bond_distance
P1 F8 1.587(3)
P1 F12 1.592(3)
P1 F7 1.594(3)
P1 F11 1.595(3)
P1 F9 1.604(3)
P1 F10 1.608(3)
P2 F4 1.533(4)
P2 F3 1.564(3)
P2 F6 1.574(3)
P2 F1 1.593(3)
P2 F5 1.601(3)
P2 F2 1.620(4)
O1 C27 1.209(5)
O2 C27 1.331(4)
O2 C6 1.458(5)
O3 C11 1.373(5)
O3 C13 1.426(5)
O4 C14 1.409(5)
O4 C15 1.450(7)
O5 C16 1.409(6)
O5 C17 1.423(6)
O6 C19 1.410(6)
O6 C18 1.411(5)
O7 C21 1.376(5)
O7 C20 1.428(5)
O8 C28 1.329(4)
O8 C3AA 1.468(4)
O9 C28 1.199(5)
O10 C9 1.369(4)
O10 C29 1.428(5)
O11 C30 1.422(5)
O11 C31 1.425(4)
O12 C33 1.420(5)
O12 C32 1.422(5)
O13 C34 1.418(5)
O13 C35 1.418(5)
O14 C25 1.367(5)
O14 C36 1.430(5)
O15 C38 1.267(9)
N1 C1 1.335(5)
N1 C5 1.340(4)
N2 C41 1.328(5)
N2 C45 1.338(6)
N2 C40 1.462(6)
N3 C51 1.338(6)
N3 C50 1.346(5)
N3 C53 1.475(6)
C1 C2 1.393(5)
C1 C28 1.506(5)
C2 C3 1.378(6)
C2 H2 0.9300
C3 C4 1.374(6)
C3 H3 0.9300
C3AA C23 1.499(5)
C3AA H3AA 0.9700
C3AA H3AB 0.9700
C4 C5 1.396(5)
C4 H4 0.9300
C5 C27 1.490(6)
C6 C7 1.503(5)
C6 H6B 0.9700
C6 H6A 0.9700
C7 C12 1.385(6)
C7 C8 1.389(5)
C8 C9 1.389(5)
C8 H8 0.9300
C9 C10 1.390(5)
C10 C11 1.382(5)
C10 H10 0.9300
C11 C12 1.390(6)
C12 H12 0.9300
C13 C14 1.501(7)
C13 H13A 0.9700
C13 H13B 0.9700
C14 H14A 0.9700
C14 H14B 0.9700
C15 C16 1.458(8)
C15 H15B 0.9700
C15 H15A 0.9700
C16 H16A 0.9700
C16 H16B 0.9700
C17 C18 1.453(7)
C17 H17B 0.9700
C17 H17A 0.9700
C18 H18B 0.9700
C18 H18A 0.9700
C19 C20 1.487(7)
C19 H19A 0.9700
C19 H19B 0.9700
C20 H20A 0.9700
C20 H20B 0.9700
C21 C26 1.375(6)
C21 C22 1.394(5)
C22 C23 1.380(5)
C22 H22 0.9300
C23 C24 1.397(5)
C24 C25 1.377(5)
C24 H24 0.9300
C25 C26 1.396(6)
C26 H26 0.9300
C29 C30 1.495(5)
C29 H29A 0.9700
C29 H29B 0.9700
C30 H30A 0.9700
C30 H30B 0.9700
C31 C32 1.501(5)
C31 H31B 0.9700
C31 H31A 0.9700
C32 H32A 0.9700
C32 H32B 0.9700
C33 C34 1.490(6)
C33 H33B 0.9700
C33 H33A 0.9700
C34 H34A 0.9700
C34 H34B 0.9700
C35 C36 1.502(6)
C35 H35B 0.9700
C35 H35A 0.9700
C36 H36A 0.9700
C36 H36B 0.9700
C37 C38 1.437(10)
C37 H37A 0.9600
C37 H37B 0.9600
C37 H37C 0.9600
C38 C39 1.463(10)
C39 H39B 0.9600
C39 H39C 0.9600
C39 H39A 0.9600
C40 H40A 0.9600
C40 H40C 0.9600
C40 H40B 0.9600
C41 C42 1.336(7)
C41 H41 0.9300
C42 C43 1.379(7)
C42 H42 0.9300
C43 C44 1.381(7)
C43 C46 1.515(7)
C44 C45 1.372(8)
C44 H44 0.9300
C45 H45 0.9300
C48 C49 1.391(7)
C48 C52 1.395(7)
C48 C47 1.491(7)
C49 C50 1.361(7)
C49 H49 0.9300
C50 H50 0.9300
C51 C52 1.340(7)
C51 H51 0.9300
C52 H52 0.9300
C53 H53B 0.9600
C53 H53C 0.9600
C53 H53A 0.9600
C47 C46 1.269(7)
C47 H47 0.9300
C46 H46 0.9300
